data_1568718
loop_
_publ_author_name
'He, Jing'
'Yu, Mo-Han'
'Lian, Zhe'
'Fan, Yan-Qing'
'Guo, Sheng-Zhu'
'Li, Xiao-Nan'
'Wang, Ying'
'Wang, Wen-Guang'
'Cheng, Zhi-Yun'
'Jiang, Hua'

_publ_section_title
;
 Lemniscular carbon nanohoops with contiguous conjugation from planar
 chiral [2.2]paracyclophane: influence of the regioselective synthesis on
 topological chirality.
;
_journal_issue 16
_journal_name_full 'Chemical science'
_journal_page_first 4426
_journal_page_last 4433
_journal_paper_doi 10.1039/d2sc06825g
_journal_volume 14
_journal_year 2023
_chemical_formula_moiety 'C104 H84 O8'
_chemical_formula_sum 'C104 H84 O8'
_chemical_formula_weight 1461.71
_space_group_crystal_system triclinic
_space_group_IT_number 2
_space_group_name_Hall '-P 1'
_space_group_name_H-M_alt 'P -1'
_atom_sites_solution_hydrogens geom
_audit_creation_date 2022-02-18
_audit_creation_method
;
Olex2 1.2
(compiled 2018.05.29 svn.r3508 for OlexSys, GUI svn.r5506)
;
_audit_update_record
;
2022-05-18 deposited with the CCDC.	2023-03-28 downloaded from the CCDC.
;
_cell_angle_alpha 94.4940(10)
_cell_angle_beta 95.4560(10)
_cell_angle_gamma 112.361(2)
_cell_formula_units_Z 2
_cell_length_a 13.7107(2)
_cell_length_b 16.2983(3)
_cell_length_c 21.2715(3)
_cell_measurement_reflns_used 35940
_cell_measurement_temperature 99.99(10)
_cell_measurement_theta_max 76.0240
_cell_measurement_theta_min 3.3880
_cell_volume 4342.02(14)
_computing_cell_refinement 'CrysAlisPro 1.171.41.110a (Rigaku OD, 2021)'
_computing_data_collection 'CrysAlisPro 1.171.41.110a (Rigaku OD, 2021)'
_computing_data_reduction 'CrysAlisPro 1.171.41.110a (Rigaku OD, 2021)'
_computing_molecular_graphics 'Olex2 (Dolomanov et al., 2009)'
_computing_publication_material 'Olex2 (Dolomanov et al., 2009)'
_computing_structure_refinement 'ShelXL (Sheldrick, 2015)'
_computing_structure_solution 'SHELXT 2014/5 (Sheldrick, 2014)'
_diffrn_ambient_environment N~2~
_diffrn_ambient_temperature 99.99(10)
_diffrn_detector 'Hybrid Pixel Array Detector'
_diffrn_detector_area_resol_mean 10.0000
_diffrn_detector_type HyPix
_diffrn_measured_fraction_theta_full 0.998
_diffrn_measured_fraction_theta_max 0.961
_diffrn_measurement_details
;
List of Runs (angles in degrees, time in seconds):

  # Type    Start    End  Width  t~exp~   \w     \q     \k     \f   Frames
#--------------------------------------------------------------------------
  1  \w    -65.00  21.00   0.50    0.60    --  -48.75  72.00  61.00  172
  2  \w   -111.00 -62.00   0.50    0.60    --  -48.75 -72.00 -68.00   98
  3  \w     47.00 111.00   0.50    0.60    --   48.75  72.00  61.00  128
  4  \w   -174.00-111.00   0.50    2.41    -- -102.00 -72.00 -68.00  126
  5  \w    -88.00 -42.00   0.50    2.41    -- -102.00  72.00  61.00   92
  6  \w   -109.00 -83.00   0.50    2.41    -- -102.00 -72.00 -68.00   52
  7  \w     85.00 174.00   0.50    2.41    --  102.75  72.00  61.00  178
  8  \w     44.00  90.00   0.50    2.41    --  102.75 -72.00 -68.00   92
  9  \w    -11.00  17.00   0.50    0.60    --  -48.75  19.00  30.00   56
 10  \w    -22.00  46.00   0.50    0.60    --   48.75 -72.00 -68.00  136
 11  \w     19.00  87.00   0.50    0.60    --   48.75-125.00 -30.00  136
 12  \w     95.00 121.00   0.50    0.60    --   48.75 125.00 150.00   52
 13  \w    -24.00  28.00   0.50    0.60    --   48.75 -19.00 120.00  104
 14  \w     83.00 116.00   0.50    0.60    --   48.75 125.00 -90.00   66
 15  \w     84.00 121.00   0.50    0.60    --   48.75 125.00   0.00   74
 16  \w    -57.00 -32.00   0.50    2.41    -- -102.00  57.00 150.00   50
 17  \w   -108.00 -81.00   0.50    2.41    -- -102.00 -77.00 -90.00   54
 18  \w    -62.00 -36.00   0.50    2.41    -- -102.00  57.00 -90.00   52
 19  \w   -169.00-119.00   0.50    2.41    -- -102.00 -77.00 -90.00  100
 20  \w   -112.00 -82.00   0.50    2.41    -- -102.00 -77.00-180.00   60
 21  \w   -166.00-122.00   0.50    2.41    -- -102.00 -77.00-180.00   88
 22  \w   -105.00 -31.00   0.50    2.41    -- -102.00 125.00  60.00  148
 23  \w   -173.00 -99.00   0.50    2.41    -- -102.00 -37.00 150.00  148
 24  \w     57.00  82.00   0.50    2.41    --  102.75 -77.00  30.00   50
 25  \w     31.00 115.00   0.50    2.41    --  102.75-125.00-150.00  168
 26  \w     31.00 109.00   0.50    2.41    --  102.75 -99.00-150.00  156
 27  \w     50.00 115.00   0.50    2.41    --  102.75-125.00  60.00  130
 28  \w     43.00 105.00   0.50    2.41    --  102.75 -99.00 -90.00  124
 29  \w     71.00 105.00   0.50    2.41    --  102.75 -99.00 120.00   68
 30  \w     45.00 116.00   0.50    2.41    --  102.75-125.00 150.00  142
 31  \w     61.00  88.00   0.50    2.41    --  102.75 -99.00  30.00   54
 32  \w    101.00 167.00   0.50    2.41    --  102.75  57.00 -30.00  132
 33  \w     41.00  66.00   0.50    2.41    --  102.75 -57.00-180.00   50
 34  \w     78.00 114.00   0.50    2.41    --  102.75-125.00   0.00   72
 35  \w     31.00  56.00   0.50    2.41    --  102.75 -57.00-150.00   50
 36  \w     31.00  57.00   0.50    2.41    --  102.75-125.00-120.00   52
 37  \w     87.00 112.00   0.50    2.41    --  102.75-125.00-120.00   50
 38  \w     36.00  70.00   0.50    2.41    --  102.75-125.00   0.00   68
 39  \w     90.00 165.00   0.50    2.41    --  102.75  57.00   0.00  150
 40  \w     35.00  64.00   0.50    2.41    --  102.75 -57.00  90.00   58
 41  \w     62.00  92.00   0.50    2.41    --  102.75 -99.00 -60.00   60
 42  \w     37.00  64.00   0.50    2.41    --  102.75 -57.00 120.00   54
;
_diffrn_measurement_device 'four-circle diffractometer'
_diffrn_measurement_device_type 'XtaLAB Synergy R, DW system, HyPix'
_diffrn_measurement_method '\w scans'
_diffrn_orient_matrix_type 'CrysAlisPro convention (1999,Acta A55,543-557)'
_diffrn_orient_matrix_UB_11 0.0154635000
_diffrn_orient_matrix_UB_12 0.0508863000
_diffrn_orient_matrix_UB_13 -0.0587464000
_diffrn_orient_matrix_UB_21 -0.1070388000
_diffrn_orient_matrix_UB_22 0.0093293000
_diffrn_orient_matrix_UB_23 0.0037424000
_diffrn_orient_matrix_UB_31 0.0578040000
_diffrn_orient_matrix_UB_32 0.0890747000
_diffrn_orient_matrix_UB_33 0.0437165000
_diffrn_radiation_monochromator mirror
_diffrn_radiation_probe x-ray
_diffrn_radiation_type CuK\a
_diffrn_radiation_wavelength 1.54184
_diffrn_reflns_av_R_equivalents 0.0823
_diffrn_reflns_av_unetI/netI 0.0622
_diffrn_reflns_Laue_measured_fraction_full 0.998
_diffrn_reflns_Laue_measured_fraction_max 0.961
_diffrn_reflns_limit_h_max 17
_diffrn_reflns_limit_h_min -17
_diffrn_reflns_limit_k_max 20
_diffrn_reflns_limit_k_min -20
_diffrn_reflns_limit_l_max 26
_diffrn_reflns_limit_l_min -26
_diffrn_reflns_number 55712
_diffrn_reflns_point_group_measured_fraction_full 0.998
_diffrn_reflns_point_group_measured_fraction_max 0.961
_diffrn_reflns_theta_full 67.684
_diffrn_reflns_theta_max 76.347
_diffrn_reflns_theta_min 3.408
_diffrn_source 'Rotating-anode X-ray tube'
_diffrn_source_type 'Rigaku (Cu) X-ray Source'
_exptl_absorpt_coefficient_mu 0.545
_exptl_absorpt_correction_T_max 1.00000
_exptl_absorpt_correction_T_min 0.55340
_exptl_absorpt_correction_type multi-scan
_exptl_absorpt_process_details
;
CrysAlisPro 1.171.41.110a (Rigaku Oxford Diffraction, 2021)
Empirical absorption correction using spherical harmonics,
implemented in SCALE3 ABSPACK scaling algorithm.
;
_exptl_crystal_colour 'fluorescent light white'
_exptl_crystal_density_diffrn 1.118
_exptl_crystal_description needle
_exptl_crystal_F_000 1544
_exptl_crystal_size_max 0.2
_exptl_crystal_size_mid 0.05
_exptl_crystal_size_min 0.02
_refine_diff_density_max 0.659
_refine_diff_density_min -0.412
_refine_diff_density_rms 0.094
_refine_ls_extinction_method none
_refine_ls_goodness_of_fit_ref 1.104
_refine_ls_hydrogen_treatment constr
_refine_ls_matrix_type full
_refine_ls_number_parameters 1017
_refine_ls_number_reflns 17529
_refine_ls_number_restraints 0
_refine_ls_restrained_S_all 1.104
_refine_ls_R_factor_all 0.1037
_refine_ls_R_factor_gt 0.0913
_refine_ls_shift/su_max 0.001
_refine_ls_shift/su_mean 0.000
_refine_ls_structure_factor_coef Fsqd
_refine_ls_weighting_details 'w=1/[\s^2^(Fo^2^)+(0.0426P)^2^+19.6234P] where P=(Fo^2^+2Fc^2^)/3'
_refine_ls_weighting_scheme calc
_refine_ls_wR_factor_gt 0.2200
_refine_ls_wR_factor_ref 0.2275
_reflns_Friedel_coverage 0.000
_reflns_number_gt 15073
_reflns_number_total 17529
_reflns_threshold_expression 'I > 2\s(I)'
_cod_data_source_file d2sc06825g2.cif
_cod_data_source_block 20220217a_auto
_cod_depositor_comments 'Adding full bibliography for 1568718--1568719.cif.'
_cod_original_cell_volume 4342.01(13)
_cod_database_code 1568718
_shelx_shelxl_version_number 2014/7
_chemical_oxdiff_formula 'C H O'
_shelx_space_group_comment
;
The symmetry employed for this shelxl refinement is uniquely defined
by the following loop, which should always be used as a source of
symmetry information in preference to the above space-group names.
They are only intended as comments.
;
_diffrn_oxdiff_digest_frames
;
01a20160b9ba7d7eaf7c6c572db561ceea00036e4a3
;
_reflns_odcompleteness_completeness 99.86
_reflns_odcompleteness_iscentric 1
_reflns_odcompleteness_theta 66.97
_olex2_refinement_description
;
1. Fixed Uiso
 At 1.2 times of:
  All C(H) groups, All C(H,H) groups
 At 1.5 times of:
  All C(H,H,H) groups
2.a Secondary CH2 refined with riding coordinates:
 C00W(H00A,H00B), C44(H44A,H44B), C01S(H01A,H01B), C45(H45A,H45B)
2.b Aromatic/amide H refined with riding coordinates:
 C00K(H00K), C71(H71), C77(H77), C00Q(H00Q), C86(H86), C147(H147), C60(H60),
 C155(H155), C68(H68), C101(H101), C57(H57), C72(H72), C58(H58), C78(H78),
 C96(H96), C73(H73), C99(H99), C85(H85), C61(H61), C103(H103), C114(H114),
 C109(H109), C80(H80), C84(H84), C111(H111), C136(H136), C01V(H01V), C128(H128),
  C112(H112), C102(H102), C87(H87), C116(H116), C79(H79), C67(H67), C028(H028),
 C108(H108), C130(H130), C65(H65), C141(H141), C02F(H02F), C115(H115),
 C117(H117), C137(H137), C153(H153), C66(H66), C122(H122), C123(H123),
 C131(H131), C125(H125), C124(H124), C142(H142), C129(H129)
2.c Idealised Me refined as rotating group:
 C62(H62A,H62B,H62C), C63(H63A,H63B,H63C), C76(H76A,H76B,H76C), C140(H14A,H14B,
 H14C), C119(H11A,H11B,H11C), C118(H11D,H11E,H11F), C82(H82A,H82B,H82C),
 C139(H13A,H13B,H13C)
;
_olex2_submission_special_instructions 'No special instructions were received'
_oxdiff_exptl_absorpt_empirical_details
;
Empirical correction (ABSPACK) includes:
- Absorption correction using spherical harmonics
- Frame scaling
;
_oxdiff_exptl_absorpt_empirical_full_max 4.574
_oxdiff_exptl_absorpt_empirical_full_min 0.270

loop_
_space_group_symop_operation_xyz
'x, y, z'
'-x, -y, -z'

loop_
_atom_site_label
_atom_site_type_symbol
_atom_site_fract_x
_atom_site_fract_y
_atom_site_fract_z
_atom_site_U_iso_or_equiv
_atom_site_adp_type
_atom_site_occupancy
_atom_site_site_symmetry_order
_atom_site_calc_flag
_atom_site_refinement_flags_posn
_atom_site_refinement_flags_adp
_atom_site_refinement_flags_occupancy
_atom_site_disorder_assembly
_atom_site_disorder_group
O15 O 0.0250(2) 1.29685(16) 0.79398(13) 0.0248(6) Uani 1 1 d . . . . .
O17 O -0.1779(2) 0.40235(16) 0.84648(12) 0.0272(6) Uani 1 1 d . . . . .
O12 O 0.6924(2) 0.81653(19) 0.02220(13) 0.0311(6) Uani 1 1 d . . . . .
O13 O 0.5938(2) 1.04892(18) 0.12272(14) 0.0320(6) Uani 1 1 d . . . . .
O16 O -0.0880(3) 0.67775(17) 1.00999(13) 0.0328(7) Uani 1 1 d . . . . .
O10 O 0.2285(3) 0.12203(17) 0.39526(14) 0.0336(7) Uani 1 1 d . . . . .
O11 O 0.3261(3) 0.13355(18) 0.17403(14) 0.0349(7) Uani 1 1 d . . . . .
O14 O 0.2778(3) 1.38198(18) 0.63122(14) 0.0370(7) Uani 1 1 d . . . . .
C75 C 0.0816(3) 1.2511(2) 0.76160(17) 0.0208(7) Uani 1 1 d . . . . .
C95 C 0.3160(3) 0.8048(2) 0.59755(17) 0.0224(7) Uani 1 1 d . . . . .
C00G C 0.0646(3) 1.1635(2) 0.78952(17) 0.0189(7) Uani 1 1 d . . . . .
C94 C 0.3760(3) 0.8691(2) 0.55990(17) 0.0219(7) Uani 1 1 d . . . . .
C152 C -0.0376(3) 0.5630(2) 0.66390(17) 0.0227(8) Uani 1 1 d . . . . .
C90 C 0.3471(3) 1.1040(2) 0.60301(18) 0.0208(7) Uani 1 1 d . . . . .
C00K C 0.6639(3) 0.9461(3) 0.15415(18) 0.0238(8) Uani 1 1 d . . . . .
H00K H 0.7107 0.9873 0.1885 0.029 Uiso 1 1 calc R . . . .
C71 C 0.0374(3) 1.0793(2) 0.87937(17) 0.0217(7) Uani 1 1 d . . . . .
H71 H 0.0296 1.0772 0.9232 0.026 Uiso 1 1 calc R . . . .
C00M C 0.1915(3) 0.6943(2) 0.42297(16) 0.0199(7) Uani 1 1 d . . . . .
C146 C 0.1981(3) 0.7825(2) 0.42433(17) 0.0204(7) Uani 1 1 d . . . . .
C77 C 0.1966(3) 1.3141(2) 0.77892(17) 0.0205(7) Uani 1 1 d . . . . .
H77 H 0.2220 1.3372 0.8224 0.025 Uiso 1 1 calc R . . . .
C69 C 0.0090(3) 0.9168(2) 0.86925(17) 0.0203(7) Uani 1 1 d . . . . .
C00Q C 0.1288(3) 0.6413(2) 0.46412(17) 0.0204(7) Uani 1 1 d . . . . .
H00Q H 0.1090 0.5784 0.4579 0.024 Uiso 1 1 calc R . . . .
C86 C 0.3316(3) 1.1617(2) 0.56132(18) 0.0237(8) Uani 1 1 d . . . . .
H86 H 0.3422 1.1541 0.5181 0.028 Uiso 1 1 calc R . . . .
C147 C 0.1646(3) 0.8214(2) 0.47467(17) 0.0225(7) Uani 1 1 d . . . . .
H147 H 0.1698 0.8812 0.4750 0.027 Uiso 1 1 calc R . . . .
C60 C -0.2181(3) 0.5338(2) 0.86587(17) 0.0215(7) Uani 1 1 d . . . . .
H60 H -0.2895 0.5039 0.8458 0.026 Uiso 1 1 calc R . . . .
C93 C 0.3780(3) 0.9582(2) 0.56983(18) 0.0216(7) Uani 1 1 d . . . . .
C155 C 0.0604(3) 1.0875(2) 0.75186(17) 0.0223(7) Uani 1 1 d . . . . .
H155 H 0.0687 1.0899 0.7081 0.027 Uiso 1 1 calc R . . . .
C00W C 0.2667(3) 0.6638(2) 0.38908(17) 0.0233(8) Uani 1 1 d . . . . .
H00A H 0.2608 0.6747 0.3440 0.028 Uiso 1 1 calc R . . . .
H00B H 0.2457 0.5988 0.3900 0.028 Uiso 1 1 calc R . . . .
C68 C 0.0372(3) 0.8494(2) 0.84268(18) 0.0239(8) Uani 1 1 d . . . . .
H68 H 0.0763 0.8595 0.8075 0.029 Uiso 1 1 calc R . . . .
C98 C 0.3930(3) 0.7517(2) 0.49001(18) 0.0218(7) Uani 1 1 d . . . . .
C101 C -0.0520(3) 0.4744(2) 0.75095(18) 0.0253(8) Uani 1 1 d . . . . .
H101 H -0.0363 0.4298 0.7708 0.030 Uiso 1 1 calc R . . . .
C57 C -0.0338(3) 0.5417(2) 0.89155(17) 0.0225(7) Uani 1 1 d . . . . .
H57 H 0.0175 0.5159 0.8896 0.027 Uiso 1 1 calc R . . . .
C110 C 0.2967(3) 0.2794(2) 0.40124(17) 0.0236(8) Uani 1 1 d . . . . .
C72 C 0.0441(3) 1.0084(2) 0.77798(17) 0.0214(7) Uani 1 1 d . . . . .
H72 H 0.0416 0.9576 0.7516 0.026 Uiso 1 1 calc R . . . .
C143 C 0.3740(3) 0.8957(2) 0.28914(17) 0.0225(7) Uani 1 1 d . . . . .
C149 C 0.0945(3) 0.6796(2) 0.51456(17) 0.0229(7) Uani 1 1 d . . . . .
C154 C -0.1104(3) 0.5159(2) 0.78004(17) 0.0218(7) Uani 1 1 d . . . . .
C58 C -0.0105(3) 0.6135(2) 0.93308(18) 0.0232(8) Uani 1 1 d . . . . .
H58 H 0.0575 0.6374 0.9581 0.028 Uiso 1 1 calc R . . . .
C44 C 0.2344(3) 0.8210(2) 0.63461(17) 0.0247(8) Uani 1 1 d . . . . .
H44A H 0.2690 0.8790 0.6621 0.030 Uiso 1 1 calc R . . . .
H44B H 0.2086 0.7735 0.6625 0.030 Uiso 1 1 calc R . . . .
C106 C 0.3388(3) 0.6001(2) 0.51982(18) 0.0253(8) Uani 1 1 d . . . . .
C019 C -0.1366(3) 0.4986(2) 0.84735(17) 0.0216(7) Uani 1 1 d . . . . .
C70 C 0.0313(3) 1.0019(2) 0.84180(17) 0.0199(7) Uani 1 1 d . . . . .
C78 C 0.0483(3) 1.2362(2) 0.69084(18) 0.0233(7) Uani 1 1 d . . . . .
H78 H -0.0254 1.2070 0.6755 0.028 Uiso 1 1 calc R . . . .
C96 C 0.3175(3) 0.7207(2) 0.58860(17) 0.0228(7) Uani 1 1 d . . . . .
H96 H 0.2928 0.6809 0.6193 0.027 Uiso 1 1 calc R . . . .
C73 C 0.0544(3) 1.1581(2) 0.85369(17) 0.0225(7) Uani 1 1 d . . . . .
H73 H 0.0592 1.2095 0.8803 0.027 Uiso 1 1 calc R . . . .
C99 C 0.4130(3) 0.8406(2) 0.50675(18) 0.0234(8) Uani 1 1 d . . . . .
H99 H 0.4529 0.8837 0.4815 0.028 Uiso 1 1 calc R . . . .
C01F C -0.0853(3) 0.6594(2) 0.94294(17) 0.0236(8) Uani 1 1 d . . . . .
C148 C 0.1239(3) 0.7733(2) 0.52419(17) 0.0216(7) Uani 1 1 d . . . . .
C85 C 0.3013(3) 1.2292(3) 0.58253(18) 0.0261(8) Uani 1 1 d . . . . .
H85 H 0.2923 1.2684 0.5539 0.031 Uiso 1 1 calc R . . . .
C97 C 0.3543(3) 0.6924(2) 0.53551(18) 0.0232(8) Uani 1 1 d . . . . .
C144 C 0.3128(3) 0.8695(2) 0.34031(18) 0.0248(8) Uani 1 1 d . . . . .
C61 C -0.1956(3) 0.6042(2) 0.90870(18) 0.0232(8) Uani 1 1 d . . . . .
H61 H -0.2522 0.6210 0.9184 0.028 Uiso 1 1 calc R . . . .
C103 C -0.0160(3) 0.4968(2) 0.69327(18) 0.0252(8) Uani 1 1 d . . . . .
H103 H 0.0232 0.4672 0.6738 0.030 Uiso 1 1 calc R . . . .
C114 C 0.2051(3) 0.1889(2) 0.29988(18) 0.0225(7) Uani 1 1 d . . . . .
H114 H 0.1344 0.1815 0.3053 0.027 Uiso 1 1 calc R . . . .
C109 C 0.2132(3) 0.2852(3) 0.43132(18) 0.0263(8) Uani 1 1 d . . . . .
H109 H 0.1490 0.2338 0.4288 0.032 Uiso 1 1 calc R . . . .
C80 C 0.2640(3) 1.3390(2) 0.73676(18) 0.0244(8) Uani 1 1 d . . . . .
H80 H 0.3351 1.3792 0.7517 0.029 Uiso 1 1 calc R . . . .
C84 C 0.3039(3) 1.1866(3) 0.68800(18) 0.0261(8) Uani 1 1 d . . . . .
H84 H 0.2964 1.1960 0.7316 0.031 Uiso 1 1 calc R . . . .
C92 C 0.3691(3) 1.0273(2) 0.58226(18) 0.0219(7) Uani 1 1 d . . . . .
C01R C 0.2571(3) 0.8353(2) 0.37931(18) 0.0244(8) Uani 1 1 d . . . . .
C01S C 0.3863(3) 0.7149(2) 0.42130(18) 0.0232(8) Uani 1 1 d . . . . .
H01A H 0.4234 0.6734 0.4196 0.028 Uiso 1 1 calc R . . . .
H01B H 0.4229 0.7648 0.3971 0.028 Uiso 1 1 calc R . . . .
C111 C 0.3913(3) 0.3542(3) 0.40685(19) 0.0279(8) Uani 1 1 d . . . . .
H111 H 0.4499 0.3502 0.3883 0.033 Uiso 1 1 calc R . . . .
C136 C 0.5327(3) 0.8315(3) 0.04685(18) 0.0264(8) Uani 1 1 d . . . . .
H136 H 0.4901 0.7946 0.0095 0.032 Uiso 1 1 calc R . . . .
C01V C 0.4533(3) 0.9809(2) 0.28983(17) 0.0223(7) Uani 1 1 d . . . . .
H01V H 0.4665 1.0256 0.3247 0.027 Uiso 1 1 calc R . . . .
C81 C 0.2350(3) 1.3074(2) 0.66651(18) 0.0250(8) Uani 1 1 d . . . . .
C128 C 0.5001(3) 0.6209(3) 0.16475(19) 0.0284(8) Uani 1 1 d . . . . .
H128 H 0.4601 0.6105 0.1995 0.034 Uiso 1 1 calc R . . . .
C112 C 0.4009(3) 0.4348(3) 0.43933(19) 0.0291(8) Uani 1 1 d . . . . .
H112 H 0.4654 0.4860 0.4419 0.035 Uiso 1 1 calc R . . . .
C64 C -0.0475(3) 0.7511(2) 0.91842(18) 0.0236(8) Uani 1 1 d . . . . .
C127 C 0.5207(3) 0.5510(2) 0.13437(19) 0.0251(8) Uani 1 1 d . . . . .
C102 C -0.1359(3) 0.5786(2) 0.74923(18) 0.0248(8) Uani 1 1 d . . . . .
H102 H -0.1784 0.6058 0.7677 0.030 Uiso 1 1 calc R . . . .
C87 C 0.3349(3) 1.1191(3) 0.66691(18) 0.0270(8) Uani 1 1 d . . . . .
H87 H 0.3482 1.0823 0.6962 0.032 Uiso 1 1 calc R . . . .
C151 C 0.0448(3) 0.6281(2) 0.56304(18) 0.0243(8) Uani 1 1 d . . . . .
C116 C 0.2315(3) 0.1944(2) 0.24161(19) 0.0257(8) Uani 1 1 d . . . . .
H116 H 0.1799 0.1936 0.2082 0.031 Uiso 1 1 calc R . . . .
C83 C 0.2837(3) 1.2409(2) 0.64567(17) 0.0223(7) Uani 1 1 d . . . . .
C79 C 0.1157(3) 1.2614(2) 0.64869(18) 0.0256(8) Uani 1 1 d . . . . .
H79 H 0.0875 1.2500 0.6049 0.031 Uiso 1 1 calc R . . . .
C67 C -0.0481(3) 0.8989(2) 0.92139(18) 0.0243(8) Uani 1 1 d . . . . .
H67 H -0.0682 0.9437 0.9406 0.029 Uiso 1 1 calc R . . . .
C028 C 0.3540(3) 0.8318(2) 0.23639(19) 0.0270(8) Uani 1 1 d . . . . .
H028 H 0.3007 0.7736 0.2355 0.032 Uiso 1 1 calc R . . . .
C108 C 0.2224(3) 0.3650(2) 0.46498(18) 0.0256(8) Uani 1 1 d . . . . .
H108 H 0.1651 0.3678 0.4856 0.031 Uiso 1 1 calc R . . . .
C130 C 0.5369(3) 0.7048(3) 0.14499(19) 0.0293(8) Uani 1 1 d . . . . .
H130 H 0.5232 0.7515 0.1669 0.035 Uiso 1 1 calc R . . . .
C65 C -0.0759(3) 0.8179(2) 0.94545(18) 0.0264(8) Uani 1 1 d . . . . .
H65 H -0.1147 0.8078 0.9807 0.032 Uiso 1 1 calc R . . . .
C141 C 0.5129(3) 1.0004(2) 0.23944(18) 0.0233(8) Uani 1 1 d . . . . .
H141 H 0.5682 1.0578 0.2409 0.028 Uiso 1 1 calc R . . . .
C120 C 0.3389(3) 0.2018(2) 0.22521(18) 0.0266(8) Uani 1 1 d . . . . .
C02E C 0.4925(3) 0.9367(2) 0.18688(17) 0.0225(7) Uani 1 1 d . . . . .
C02F C 0.6930(3) 0.8844(3) 0.12837(19) 0.0266(8) Uani 1 1 d . . . . .
H02F H 0.7587 0.8830 0.1459 0.032 Uiso 1 1 calc R . . . .
C115 C 0.3820(3) 0.1908(2) 0.34071(19) 0.0271(8) Uani 1 1 d . . . . .
H115 H 0.4306 0.1853 0.3734 0.033 Uiso 1 1 calc R . . . .
C150 C 0.0059(3) 0.5942(2) 0.60734(18) 0.0249(8) Uani 1 1 d . . . . .
C138 C 0.5618(3) 0.9559(3) 0.13292(18) 0.0252(8) Uani 1 1 d . . . . .
C121 C 0.3925(3) 0.2920(2) 0.20028(19) 0.0263(8) Uani 1 1 d . . . . .
C117 C 0.4089(3) 0.1954(2) 0.2823(2) 0.0276(8) Uani 1 1 d . . . . .
H117 H 0.4762 0.1946 0.2760 0.033 Uiso 1 1 calc R . . . .
C137 C 0.5035(3) 0.8937(3) 0.07277(18) 0.0277(8) Uani 1 1 d . . . . .
H137 H 0.4423 0.8996 0.0524 0.033 Uiso 1 1 calc R . . . .
C153 C -0.1000(3) 0.6020(2) 0.69174(18) 0.0274(8) Uani 1 1 d . . . . .
H153 H -0.1181 0.6449 0.6712 0.033 Uiso 1 1 calc R . . . .
C107 C 0.3268(3) 0.5270(2) 0.49865(18) 0.0274(8) Uani 1 1 d . . . . .
C66 C 0.0093(3) 0.7675(2) 0.86647(18) 0.0253(8) Uani 1 1 d . . . . .
H66 H 0.0291 0.7225 0.8473 0.030 Uiso 1 1 calc R . . . .
C45 C 0.1359(3) 0.8220(2) 0.58969(18) 0.0260(8) Uani 1 1 d . . . . .
H45A H 0.0702 0.7934 0.6090 0.031 Uiso 1 1 calc R . . . .
H45B H 0.1456 0.8847 0.5859 0.031 Uiso 1 1 calc R . . . .
C132 C 0.5939(3) 0.7219(3) 0.09328(18) 0.0258(8) Uani 1 1 d . . . . .
C133 C 0.6285(3) 0.8157(3) 0.07272(18) 0.0262(8) Uani 1 1 d . . . . .
C126 C 0.4809(3) 0.4612(3) 0.15743(19) 0.0282(8) Uani 1 1 d . . . . .
C113 C 0.3163(3) 0.4409(2) 0.46828(18) 0.0270(8) Uani 1 1 d . . . . .
C02U C 0.2796(3) 0.1936(2) 0.35819(18) 0.0239(8) Uani 1 1 d . . . . .
C62 C -0.2024(4) 0.3733(3) 0.9069(2) 0.0325(9) Uani 1 1 d . . . . .
H62A H -0.2149 0.3098 0.9054 0.049 Uiso 1 1 calc GR . . . .
H62B H -0.2665 0.3818 0.9168 0.049 Uiso 1 1 calc GR . . . .
H62C H -0.1427 0.4082 0.9399 0.049 Uiso 1 1 calc GR . . . .
C122 C 0.4161(4) 0.3703(3) 0.24085(19) 0.0310(9) Uani 1 1 d . . . . .
H122 H 0.4016 0.3664 0.2836 0.037 Uiso 1 1 calc R . . . .
C123 C 0.4157(3) 0.2992(3) 0.13810(19) 0.0297(9) Uani 1 1 d . . . . .
H123 H 0.4019 0.2469 0.1097 0.036 Uiso 1 1 calc R . . . .
C131 C 0.6161(3) 0.6537(3) 0.06314(19) 0.0286(8) Uani 1 1 d . . . . .
H131 H 0.6562 0.6646 0.0284 0.034 Uiso 1 1 calc R . . . .
C63 C -0.1287(4) 0.5993(3) 1.0412(2) 0.0353(10) Uani 1 1 d . . . . .
H63A H -0.2046 0.5667 1.0259 0.053 Uiso 1 1 calc GR . . . .
H63B H -0.1190 0.6167 1.0873 0.053 Uiso 1 1 calc GR . . . .
H63C H -0.0902 0.5609 1.0319 0.053 Uiso 1 1 calc GR . . . .
C125 C 0.4591(3) 0.3829(3) 0.11745(19) 0.0296(9) Uani 1 1 d . . . . .
H125 H 0.4742 0.3866 0.0749 0.036 Uiso 1 1 calc R . . . .
C76 C -0.0883(3) 1.2501(3) 0.7861(2) 0.0332(9) Uani 1 1 d . . . . .
H76A H -0.1176 1.2482 0.7419 0.050 Uiso 1 1 calc GR . . . .
H76B H -0.1189 1.2811 0.8146 0.050 Uiso 1 1 calc GR . . . .
H76C H -0.1059 1.1890 0.7965 0.050 Uiso 1 1 calc GR . . . .
C124 C 0.4601(4) 0.4536(3) 0.2204(2) 0.0325(9) Uani 1 1 d . . . . .
H124 H 0.4764 0.5059 0.2492 0.039 Uiso 1 1 calc R . . . .
C142 C 0.4108(3) 0.8524(3) 0.18571(19) 0.0269(8) Uani 1 1 d . . . . .
H142 H 0.3943 0.8090 0.1496 0.032 Uiso 1 1 calc R . . . .
C140 C 0.7312(4) 0.8997(3) -0.0029(2) 0.0328(9) Uani 1 1 d . . . . .
H14A H 0.7582 0.8920 -0.0430 0.049 Uiso 1 1 calc GR . . . .
H14B H 0.7889 0.9438 0.0276 0.049 Uiso 1 1 calc GR . . . .
H14C H 0.6734 0.9206 -0.0105 0.049 Uiso 1 1 calc GR . . . .
C129 C 0.5797(3) 0.5690(3) 0.08359(19) 0.0294(8) Uani 1 1 d . . . . .
H129 H 0.5956 0.5229 0.0625 0.035 Uiso 1 1 calc R . . . .
C119 C 0.2680(4) 0.0449(3) 0.1868(2) 0.0346(10) Uani 1 1 d . . . . .
H11A H 0.2734 0.0022 0.1537 0.052 Uiso 1 1 calc GR . . . .
H11B H 0.1931 0.0354 0.1873 0.052 Uiso 1 1 calc GR . . . .
H11C H 0.2974 0.0360 0.2283 0.052 Uiso 1 1 calc GR . . . .
C118 C 0.2040(4) 0.0345(3) 0.3633(2) 0.0411(11) Uani 1 1 d . . . . .
H11D H 0.1607 0.0266 0.3222 0.062 Uiso 1 1 calc GR . . . .
H11E H 0.1644 -0.0105 0.3895 0.062 Uiso 1 1 calc GR . . . .
H11F H 0.2702 0.0275 0.3564 0.062 Uiso 1 1 calc GR . . . .
C82 C 0.2332(6) 1.4471(3) 0.6404(3) 0.0573(17) Uani 1 1 d . . . . .
H82A H 0.1584 1.4219 0.6212 0.086 Uiso 1 1 calc GR . . . .
H82B H 0.2726 1.4997 0.6203 0.086 Uiso 1 1 calc GR . . . .
H82C H 0.2377 1.4646 0.6861 0.086 Uiso 1 1 calc GR . . . .
C139 C 0.5096(4) 1.0760(4) 0.1039(3) 0.0473(12) Uani 1 1 d . . . . .
H13A H 0.4792 1.0507 0.0598 0.071 Uiso 1 1 calc GR . . . .
H13B H 0.5371 1.1414 0.1074 0.071 Uiso 1 1 calc GR . . . .
H13C H 0.4543 1.0545 0.1317 0.071 Uiso 1 1 calc GR . . . .

loop_
_atom_site_aniso_label
_atom_site_aniso_U_11
_atom_site_aniso_U_22
_atom_site_aniso_U_33
_atom_site_aniso_U_23
_atom_site_aniso_U_13
_atom_site_aniso_U_12
O15 0.0340(15) 0.0134(12) 0.0309(14) 0.0005(10) 0.0104(11) 0.0127(11)
O17 0.0455(17) 0.0108(12) 0.0264(13) 0.0055(10) 0.0142(12) 0.0094(11)
O12 0.0389(16) 0.0284(15) 0.0318(15) 0.0105(12) 0.0204(13) 0.0147(13)
O13 0.0364(16) 0.0248(15) 0.0400(16) 0.0161(12) 0.0161(13) 0.0130(12)
O16 0.061(2) 0.0158(13) 0.0212(13) 0.0040(10) 0.0142(13) 0.0120(13)
O10 0.0564(19) 0.0135(13) 0.0354(15) 0.0058(11) 0.0141(14) 0.0162(13)
O11 0.0496(19) 0.0174(14) 0.0337(15) -0.0068(11) 0.0126(13) 0.0090(13)
O14 0.064(2) 0.0188(14) 0.0386(16) 0.0158(12) 0.0286(15) 0.0208(14)
C75 0.031(2) 0.0095(16) 0.0244(18) 0.0005(13) 0.0082(15) 0.0093(14)
C95 0.0277(19) 0.0158(17) 0.0193(17) -0.0014(13) 0.0024(14) 0.0045(15)
C00G 0.0235(18) 0.0082(16) 0.0242(17) -0.0002(13) 0.0047(14) 0.0053(13)
C94 0.0266(19) 0.0091(16) 0.0251(18) -0.0025(13) 0.0007(14) 0.0031(14)
C152 0.0280(19) 0.0093(16) 0.0232(17) -0.0005(13) 0.0064(15) -0.0012(14)
C90 0.0238(18) 0.0047(15) 0.0286(18) -0.0007(13) 0.0059(14) -0.0002(13)
C00K 0.0211(18) 0.0219(19) 0.0254(18) 0.0071(15) 0.0071(14) 0.0033(15)
C71 0.0268(19) 0.0132(17) 0.0220(17) -0.0002(13) 0.0065(14) 0.0041(14)
C00M 0.0211(17) 0.0155(17) 0.0193(16) 0.0002(13) 0.0051(13) 0.0027(14)
C146 0.0229(18) 0.0167(17) 0.0205(17) 0.0035(13) 0.0057(14) 0.0055(14)
C77 0.0286(19) 0.0066(15) 0.0240(17) -0.0026(13) 0.0031(14) 0.0052(14)
C69 0.0249(18) 0.0076(16) 0.0240(17) 0.0010(13) 0.0055(14) 0.0013(13)
C00Q 0.0216(18) 0.0076(15) 0.0232(17) -0.0026(13) 0.0026(14) -0.0029(13)
C86 0.029(2) 0.0161(18) 0.0251(18) 0.0022(14) 0.0081(15) 0.0070(15)
C147 0.0269(19) 0.0169(18) 0.0265(18) 0.0063(14) 0.0094(15) 0.0098(15)
C60 0.0227(18) 0.0136(17) 0.0257(18) 0.0046(14) 0.0083(14) 0.0029(14)
C93 0.0222(18) 0.0083(17) 0.0272(18) -0.0024(13) 0.0041(14) -0.0013(13)
C155 0.031(2) 0.0152(17) 0.0207(17) 0.0014(14) 0.0076(15) 0.0088(15)
C00W 0.030(2) 0.0147(17) 0.0232(18) -0.0021(14) 0.0082(15) 0.0063(15)
C68 0.030(2) 0.0139(17) 0.0273(18) 0.0038(14) 0.0104(15) 0.0064(15)
C98 0.0213(18) 0.0155(17) 0.0275(18) -0.0009(14) 0.0042(14) 0.0062(14)
C101 0.035(2) 0.0170(18) 0.0265(19) 0.0050(14) 0.0100(16) 0.0108(16)
C57 0.0274(19) 0.0184(18) 0.0271(18) 0.0095(14) 0.0104(15) 0.0120(15)
C110 0.033(2) 0.0172(18) 0.0222(17) 0.0013(14) 0.0000(15) 0.0127(16)
C72 0.032(2) 0.0083(16) 0.0227(17) -0.0014(13) 0.0058(15) 0.0063(14)
C143 0.029(2) 0.0182(18) 0.0224(17) 0.0072(14) 0.0111(15) 0.0094(15)
C149 0.0272(19) 0.0202(18) 0.0206(17) 0.0048(14) 0.0086(14) 0.0068(15)
C154 0.032(2) 0.0101(16) 0.0225(17) 0.0023(13) 0.0092(15) 0.0060(14)
C58 0.0263(19) 0.0149(17) 0.0259(18) 0.0066(14) 0.0043(15) 0.0043(15)
C44 0.037(2) 0.0120(17) 0.0229(18) -0.0014(14) 0.0085(16) 0.0064(15)
C106 0.035(2) 0.0159(19) 0.0255(18) 0.0018(14) 0.0036(16) 0.0103(16)
C019 0.0293(19) 0.0097(16) 0.0257(18) 0.0051(13) 0.0103(15) 0.0054(14)
C70 0.0211(17) 0.0135(17) 0.0246(17) 0.0028(13) 0.0055(14) 0.0057(14)
C78 0.029(2) 0.0156(17) 0.0251(18) 0.0003(14) 0.0017(15) 0.0092(15)
C96 0.0289(19) 0.0136(17) 0.0210(17) 0.0004(13) 0.0003(14) 0.0038(14)
C73 0.031(2) 0.0115(17) 0.0243(18) -0.0025(13) 0.0052(15) 0.0076(15)
C99 0.0222(18) 0.0177(18) 0.0287(19) 0.0024(14) 0.0072(15) 0.0052(15)
C01F 0.036(2) 0.0140(17) 0.0207(17) 0.0039(14) 0.0100(15) 0.0081(15)
C148 0.0220(18) 0.0169(17) 0.0244(18) 0.0044(14) 0.0080(14) 0.0043(14)
C85 0.039(2) 0.0192(18) 0.0234(18) 0.0063(14) 0.0099(16) 0.0125(16)
C97 0.030(2) 0.0122(17) 0.0268(18) -0.0019(14) 0.0008(15) 0.0093(15)
C144 0.034(2) 0.0164(18) 0.0284(19) 0.0057(15) 0.0117(16) 0.0126(16)
C61 0.031(2) 0.0123(17) 0.0304(19) 0.0082(14) 0.0164(16) 0.0093(15)
C103 0.035(2) 0.0105(17) 0.0299(19) 0.0016(14) 0.0135(16) 0.0061(15)
C114 0.0224(18) 0.0085(16) 0.033(2) -0.0056(14) 0.0020(15) 0.0039(14)
C109 0.034(2) 0.0164(18) 0.0274(19) 0.0031(15) 0.0033(16) 0.0088(16)
C80 0.033(2) 0.0074(16) 0.0306(19) 0.0007(14) 0.0090(16) 0.0046(14)
C84 0.037(2) 0.0200(19) 0.0232(18) 0.0035(14) 0.0095(16) 0.0124(16)
C92 0.0202(18) 0.0087(16) 0.0278(18) -0.0022(13) 0.0039(14) -0.0036(13)
C01R 0.033(2) 0.0188(18) 0.0239(18) 0.0053(14) 0.0097(16) 0.0114(16)
C01S 0.0270(19) 0.0109(16) 0.0292(19) -0.0010(14) 0.0104(15) 0.0039(14)
C111 0.032(2) 0.0198(19) 0.030(2) -0.0038(15) 0.0002(16) 0.0108(16)
C136 0.026(2) 0.030(2) 0.0221(18) 0.0065(15) 0.0067(15) 0.0078(16)
C01V 0.0289(19) 0.0155(17) 0.0240(18) 0.0010(14) 0.0056(15) 0.0102(15)
C81 0.041(2) 0.0104(17) 0.0251(18) 0.0067(14) 0.0131(16) 0.0091(16)
C128 0.029(2) 0.022(2) 0.030(2) 0.0045(15) 0.0100(16) 0.0034(16)
C112 0.032(2) 0.0201(19) 0.031(2) -0.0026(15) -0.0002(16) 0.0080(16)
C64 0.030(2) 0.0134(17) 0.0240(18) 0.0022(14) 0.0055(15) 0.0043(15)
C127 0.0241(19) 0.0156(18) 0.0302(19) 0.0016(15) 0.0045(15) 0.0017(15)
C102 0.036(2) 0.0137(17) 0.0263(18) 0.0022(14) 0.0103(16) 0.0101(16)
C87 0.040(2) 0.0192(19) 0.0260(19) 0.0059(15) 0.0082(16) 0.0152(17)
C151 0.0265(19) 0.0170(18) 0.0250(18) 0.0024(14) 0.0071(15) 0.0027(15)
C116 0.032(2) 0.0113(17) 0.0301(19) -0.0035(14) -0.0006(16) 0.0068(15)
C83 0.032(2) 0.0081(16) 0.0243(18) 0.0021(13) 0.0078(15) 0.0041(14)
C79 0.040(2) 0.0185(18) 0.0225(18) 0.0015(14) 0.0036(16) 0.0169(17)
C67 0.037(2) 0.0072(16) 0.0278(19) -0.0001(14) 0.0122(16) 0.0066(15)
C028 0.032(2) 0.0153(18) 0.032(2) 0.0024(15) 0.0133(16) 0.0053(16)
C108 0.037(2) 0.0179(18) 0.0256(18) 0.0020(14) 0.0051(16) 0.0152(16)
C130 0.032(2) 0.028(2) 0.030(2) 0.0056(16) 0.0121(17) 0.0107(17)
C65 0.039(2) 0.0145(18) 0.0257(18) 0.0018(14) 0.0129(16) 0.0088(16)
C141 0.0269(19) 0.0134(17) 0.0288(19) 0.0059(14) 0.0076(15) 0.0055(14)
C120 0.036(2) 0.0142(18) 0.0277(19) -0.0041(14) 0.0068(16) 0.0091(16)
C02E 0.0252(19) 0.0238(19) 0.0232(17) 0.0080(14) 0.0093(15) 0.0124(15)
C02F 0.0240(19) 0.027(2) 0.030(2) 0.0111(16) 0.0102(15) 0.0083(16)
C115 0.035(2) 0.0126(17) 0.034(2) -0.0026(15) -0.0021(17) 0.0126(16)
C150 0.031(2) 0.0136(17) 0.0247(18) -0.0003(14) 0.0064(15) 0.0030(15)
C138 0.030(2) 0.0239(19) 0.0253(18) 0.0101(15) 0.0124(15) 0.0112(16)
C121 0.031(2) 0.0135(18) 0.031(2) -0.0013(15) 0.0059(16) 0.0059(15)
C117 0.030(2) 0.0118(17) 0.040(2) -0.0016(15) 0.0046(17) 0.0089(15)
C137 0.029(2) 0.034(2) 0.0230(18) 0.0090(16) 0.0086(15) 0.0128(17)
C153 0.041(2) 0.0176(18) 0.0267(19) 0.0082(15) 0.0093(17) 0.0133(17)
C107 0.040(2) 0.0156(19) 0.0266(19) 0.0008(15) 0.0023(16) 0.0118(17)
C66 0.037(2) 0.0163(18) 0.0263(18) 0.0030(14) 0.0103(16) 0.0134(16)
C45 0.036(2) 0.0168(18) 0.0260(19) 0.0015(14) 0.0141(16) 0.0085(16)
C132 0.028(2) 0.0197(19) 0.0267(19) 0.0051(15) 0.0075(15) 0.0050(15)
C133 0.029(2) 0.027(2) 0.0251(18) 0.0074(15) 0.0136(16) 0.0108(16)
C126 0.029(2) 0.027(2) 0.0279(19) 0.0068(16) 0.0061(16) 0.0084(16)
C113 0.045(2) 0.0171(18) 0.0213(18) -0.0014(14) 0.0000(16) 0.0165(17)
C02U 0.031(2) 0.0116(17) 0.0284(19) 0.0020(14) 0.0052(15) 0.0080(15)
C62 0.052(3) 0.0113(18) 0.032(2) 0.0086(15) 0.0160(19) 0.0064(17)
C122 0.043(2) 0.020(2) 0.0269(19) 0.0023(15) 0.0104(17) 0.0074(17)
C123 0.037(2) 0.0193(19) 0.030(2) -0.0051(15) 0.0050(17) 0.0089(17)
C131 0.033(2) 0.026(2) 0.0263(19) 0.0040(16) 0.0092(16) 0.0098(17)
C63 0.064(3) 0.0177(19) 0.026(2) 0.0105(16) 0.020(2) 0.0139(19)
C125 0.038(2) 0.023(2) 0.0263(19) -0.0006(15) 0.0061(17) 0.0102(17)
C76 0.031(2) 0.025(2) 0.046(2) 0.0039(18) 0.0105(18) 0.0121(17)
C124 0.044(3) 0.021(2) 0.028(2) -0.0015(16) 0.0076(18) 0.0094(18)
C142 0.028(2) 0.0215(19) 0.0278(19) -0.0019(15) 0.0086(16) 0.0054(16)
C140 0.037(2) 0.030(2) 0.035(2) 0.0124(17) 0.0177(18) 0.0122(18)
C129 0.034(2) 0.025(2) 0.028(2) 0.0017(16) 0.0072(17) 0.0104(17)
C119 0.042(2) 0.0139(19) 0.045(2) -0.0066(17) 0.0078(19) 0.0082(17)
C118 0.058(3) 0.0133(19) 0.054(3) 0.0041(18) 0.021(2) 0.0135(19)
C82 0.110(5) 0.030(3) 0.060(3) 0.026(2) 0.051(3) 0.046(3)
C139 0.054(3) 0.051(3) 0.050(3) 0.028(2) 0.020(2) 0.028(3)

loop_
_atom_type_symbol
_atom_type_description
_atom_type_scat_dispersion_real
_atom_type_scat_dispersion_imag
_atom_type_scat_source
C C 0.0181 0.0091 'International Tables Vol C Tables 4.2.6.8 and 6.1.1.4'
H H 0.0000 0.0000 'International Tables Vol C Tables 4.2.6.8 and 6.1.1.4'
O O 0.0492 0.0322 'International Tables Vol C Tables 4.2.6.8 and 6.1.1.4'

loop_
_geom_angle_atom_site_label_1
_geom_angle_atom_site_label_2
_geom_angle_atom_site_label_3
_geom_angle
_geom_angle_site_symmetry_1
_geom_angle_site_symmetry_3
_geom_angle_publ_flag
C76 O15 C75 115.1(3) . . ?
C62 O17 C019 113.7(3) . . ?
C140 O12 C133 113.4(3) . . ?
C139 O13 C138 115.6(3) . . ?
C63 O16 C01F 113.9(3) . . ?
C118 O10 C02U 113.9(3) . . ?
C119 O11 C120 114.2(3) . . ?
C82 O14 C81 113.6(3) . . ?
O15 C75 C00G 109.2(3) . . ?
O15 C75 C77 103.3(3) . . ?
O15 C75 C78 111.2(3) . . ?
C77 C75 C00G 109.0(3) . . ?
C78 C75 C00G 112.3(3) . . ?
C78 C75 C77 111.4(3) . . ?
C94 C95 C44 120.9(3) . . ?
C96 C95 C94 117.4(3) . . ?
C96 C95 C44 120.2(3) . . ?
C155 C00G C75 121.4(3) . . ?
C73 C00G C75 120.4(3) . . ?
C73 C00G C155 118.2(3) . . ?
C95 C94 C93 118.3(3) . . ?
C99 C94 C95 119.2(3) . . ?
C99 C94 C93 121.3(3) . . ?
C103 C152 C150 122.0(4) . . ?
C153 C152 C103 118.8(3) . . ?
C153 C152 C150 119.1(3) . . ?
C86 C90 C92 122.8(3) . . ?
C86 C90 C87 118.3(3) . . ?
C87 C90 C92 118.7(3) . . ?
C02F C00K C138 124.4(4) . . ?
C73 C71 C70 121.3(3) . . ?
C146 C00M C00W 121.2(3) . . ?
C00Q C00M C146 117.3(3) . . ?
C00Q C00M C00W 120.3(3) . . ?
C00M C146 C01R 117.2(3) . . ?
C147 C146 C00M 120.6(3) . . ?
C147 C146 C01R 121.3(3) . . ?
C80 C77 C75 123.5(3) . . ?
C68 C69 C70 122.3(3) . . ?
C68 C69 C67 117.2(3) . . ?
C67 C69 C70 120.4(3) . . ?
C00M C00Q C149 120.9(3) . . ?
C85 C86 C90 120.4(3) . . ?
C148 C147 C146 120.8(3) . . ?
C61 C60 C019 123.5(4) . . ?
C92 C93 C94 171.7(4) . . ?
C72 C155 C00G 120.5(3) . . ?
C00M C00W C01S 111.6(3) . . ?
C66 C68 C69 121.5(3) . . ?
C99 C98 C97 117.3(3) . . ?
C99 C98 C01S 121.0(3) . . ?
C97 C98 C01S 120.0(3) . . ?
C103 C101 C154 121.2(3) . . ?
C58 C57 C019 123.9(3) . . ?
C109 C110 C02U 119.7(3) . . ?
C111 C110 C109 118.9(3) . . ?
C111 C110 C02U 121.2(3) . . ?
C155 C72 C70 121.5(3) . . ?
C01V C143 C144 123.3(3) . . ?
C01V C143 C028 118.9(3) . . ?
C028 C143 C144 117.8(3) . . ?
C00Q C149 C148 119.9(3) . . ?
C00Q C149 C151 121.3(3) . . ?
C148 C149 C151 118.0(3) . . ?
C101 C154 C019 119.8(3) . . ?
C102 C154 C101 118.6(3) . . ?
C102 C154 C019 121.3(3) . . ?
C57 C58 C01F 123.8(4) . . ?
C95 C44 C45 112.6(3) . . ?
C107 C106 C97 171.1(4) . . ?
O17 C019 C60 110.1(3) . . ?
O17 C019 C57 110.3(3) . . ?
O17 C019 C154 105.6(3) . . ?
C60 C019 C154 112.2(3) . . ?
C57 C019 C60 111.5(3) . . ?
C57 C019 C154 107.0(3) . . ?
C71 C70 C69 120.8(3) . . ?
C72 C70 C71 117.3(3) . . ?
C72 C70 C69 121.8(3) . . ?
C79 C78 C75 123.9(4) . . ?
C95 C96 C97 121.6(3) . . ?
C71 C73 C00G 121.1(3) . . ?
C98 C99 C94 121.7(3) . . ?
O16 C01F C58 110.0(3) . . ?
O16 C01F C61 110.8(3) . . ?
O16 C01F C64 105.2(3) . . ?
C58 C01F C61 111.2(3) . . ?
C58 C01F C64 111.8(3) . . ?
C61 C01F C64 107.6(3) . . ?
C147 C148 C149 117.3(3) . . ?
C147 C148 C45 119.8(3) . . ?
C149 C148 C45 121.3(3) . . ?
C86 C85 C83 120.9(3) . . ?
C98 C97 C106 117.7(3) . . ?
C96 C97 C98 119.7(3) . . ?
C96 C97 C106 121.8(3) . . ?
C01R C144 C143 170.7(4) . . ?
C60 C61 C01F 123.9(3) . . ?
C101 C103 C152 119.9(4) . . ?
C116 C114 C02U 124.4(4) . . ?
C108 C109 C110 121.0(4) . . ?
C77 C80 C81 124.0(4) . . ?
C87 C84 C83 120.3(3) . . ?
C93 C92 C90 171.7(4) . . ?
C144 C01R C146 169.9(4) . . ?
C98 C01S C00W 111.7(3) . . ?
C110 C111 C112 120.6(4) . . ?
C137 C136 C133 124.0(4) . . ?
C141 C01V C143 120.0(3) . . ?
O14 C81 C80 109.7(3) . . ?
O14 C81 C83 106.1(3) . . ?
O14 C81 C79 110.6(3) . . ?
C80 C81 C83 111.7(3) . . ?
C80 C81 C79 111.1(3) . . ?
C79 C81 C83 107.6(3) . . ?
C130 C128 C127 121.0(4) . . ?
C111 C112 C113 120.3(4) . . ?
C65 C64 C01F 119.8(3) . . ?
C65 C64 C66 118.6(3) . . ?
C66 C64 C01F 121.4(3) . . ?
C128 C127 C126 119.8(3) . . ?
C129 C127 C128 117.8(3) . . ?
C129 C127 C126 122.4(4) . . ?
C153 C102 C154 120.8(4) . . ?
C84 C87 C90 121.1(3) . . ?
C150 C151 C149 172.7(4) . . ?
C114 C116 C120 123.8(4) . . ?
C85 C83 C81 120.5(3) . . ?
C84 C83 C85 118.8(3) . . ?
C84 C83 C81 120.6(3) . . ?
C78 C79 C81 123.6(4) . . ?
C65 C67 C69 121.7(3) . . ?
C142 C028 C143 120.7(3) . . ?
C109 C108 C113 119.7(4) . . ?
C128 C130 C132 120.9(4) . . ?
C67 C65 C64 120.6(3) . . ?
C01V C141 C02E 120.9(3) . . ?
O11 C120 C116 110.0(3) . . ?
O11 C120 C121 106.6(3) . . ?
O11 C120 C117 110.4(3) . . ?
C116 C120 C121 108.4(3) . . ?
C116 C120 C117 111.6(3) . . ?
C117 C120 C121 109.7(3) . . ?
C141 C02E C138 121.2(3) . . ?
C141 C02E C142 118.6(3) . . ?
C142 C02E C138 120.1(3) . . ?
C00K C02F C133 124.0(4) . . ?
C117 C115 C02U 124.1(4) . . ?
C151 C150 C152 173.9(4) . . ?
O13 C138 C00K 104.7(3) . . ?
O13 C138 C02E 109.7(3) . . ?
O13 C138 C137 111.6(3) . . ?
C00K C138 C02E 108.8(3) . . ?
C00K C138 C137 111.2(3) . . ?
C137 C138 C02E 110.7(3) . . ?
C122 C121 C120 118.7(3) . . ?
C122 C121 C123 118.3(4) . . ?
C123 C121 C120 122.9(3) . . ?
C115 C117 C120 124.0(4) . . ?
C136 C137 C138 124.0(4) . . ?
C102 C153 C152 120.5(4) . . ?
C106 C107 C113 175.2(4) . . ?
C68 C66 C64 120.4(3) . . ?
C148 C45 C44 111.6(3) . . ?
C130 C132 C133 117.8(3) . . ?
C131 C132 C130 118.7(4) . . ?
C131 C132 C133 123.5(3) . . ?
O12 C133 C136 108.9(3) . . ?
O12 C133 C02F 110.8(3) . . ?
O12 C133 C132 105.9(3) . . ?
C136 C133 C02F 111.7(3) . . ?
C136 C133 C132 109.7(3) . . ?
C02F C133 C132 109.6(3) . . ?
C125 C126 C127 122.1(4) . . ?
C125 C126 C124 117.7(4) . . ?
C124 C126 C127 120.2(4) . . ?
C112 C113 C108 119.4(3) . . ?
C112 C113 C107 118.8(4) . . ?
C108 C113 C107 121.7(4) . . ?
O10 C02U C110 104.5(3) . . ?
O10 C02U C114 110.4(3) . . ?
O10 C02U C115 110.8(3) . . ?
C114 C02U C110 106.9(3) . . ?
C115 C02U C110 112.6(3) . . ?
C115 C02U C114 111.3(3) . . ?
C124 C122 C121 121.5(4) . . ?
C125 C123 C121 120.1(4) . . ?
C132 C131 C129 120.3(4) . . ?
C123 C125 C126 121.8(4) . . ?
C122 C124 C126 120.5(4) . . ?
C028 C142 C02E 120.7(4) . . ?
C127 C129 C131 121.2(4) . . ?

loop_
_geom_bond_atom_site_label_1
_geom_bond_atom_site_label_2
_geom_bond_distance
_geom_bond_site_symmetry_2
_geom_bond_publ_flag
O15 C75 1.447(4) . ?
O15 C76 1.432(5) . ?
O17 C019 1.449(4) . ?
O17 C62 1.431(4) . ?
O12 C133 1.447(4) . ?
O12 C140 1.423(5) . ?
O13 C138 1.450(4) . ?
O13 C139 1.420(6) . ?
O16 C01F 1.441(4) . ?
O16 C63 1.430(4) . ?
O10 C02U 1.449(4) . ?
O10 C118 1.432(5) . ?
O11 C120 1.441(4) . ?
O11 C119 1.422(5) . ?
O14 C81 1.439(4) . ?
O14 C82 1.423(5) . ?
C75 C00G 1.534(5) . ?
C75 C77 1.509(5) . ?
C75 C78 1.503(5) . ?
C95 C94 1.420(5) . ?
C95 C44 1.517(5) . ?
C95 C96 1.377(5) . ?
C00G C155 1.400(5) . ?
C00G C73 1.392(5) . ?
C94 C93 1.440(5) . ?
C94 C99 1.399(5) . ?
C152 C103 1.398(5) . ?
C152 C150 1.437(5) . ?
C152 C153 1.391(5) . ?
C90 C86 1.400(5) . ?
C90 C92 1.441(5) . ?
C90 C87 1.399(5) . ?
C00K C02F 1.317(6) . ?
C00K C138 1.499(5) . ?
C71 C70 1.409(5) . ?
C71 C73 1.382(5) . ?
C00M C146 1.402(5) . ?
C00M C00Q 1.396(5) . ?
C00M C00W 1.518(5) . ?
C146 C147 1.403(5) . ?
C146 C01R 1.435(5) . ?
C77 C80 1.324(5) . ?
C69 C68 1.394(5) . ?
C69 C70 1.482(5) . ?
C69 C67 1.404(5) . ?
C00Q C149 1.406(5) . ?
C86 C85 1.375(5) . ?
C147 C148 1.394(5) . ?
C60 C019 1.507(5) . ?
C60 C61 1.325(5) . ?
C93 C92 1.190(5) . ?
C155 C72 1.392(5) . ?
C00W C01S 1.584(5) . ?
C68 C66 1.392(5) . ?
C98 C99 1.379(5) . ?
C98 C97 1.416(5) . ?
C98 C01S 1.516(5) . ?
C101 C154 1.388(5) . ?
C101 C103 1.389(5) . ?
C57 C58 1.324(5) . ?
C57 C019 1.502(5) . ?
C110 C109 1.393(6) . ?
C110 C111 1.388(6) . ?
C110 C02U 1.536(5) . ?
C72 C70 1.392(5) . ?
C143 C144 1.430(5) . ?
C143 C01V 1.399(5) . ?
C143 C028 1.400(5) . ?
C149 C148 1.416(5) . ?
C149 C151 1.438(5) . ?
C154 C019 1.531(5) . ?
C154 C102 1.388(5) . ?
C58 C01F 1.502(5) . ?
C44 C45 1.585(6) . ?
C106 C97 1.444(5) . ?
C106 C107 1.185(5) . ?
C78 C79 1.324(6) . ?
C96 C97 1.395(5) . ?
C01F C61 1.509(6) . ?
C01F C64 1.536(5) . ?
C148 C45 1.511(5) . ?
C85 C83 1.398(5) . ?
C144 C01R 1.205(5) . ?
C114 C116 1.324(6) . ?
C114 C02U 1.508(5) . ?
C109 C108 1.390(5) . ?
C80 C81 1.506(5) . ?
C84 C87 1.381(5) . ?
C84 C83 1.391(5) . ?
C111 C112 1.389(5) . ?
C136 C137 1.325(6) . ?
C136 C133 1.495(6) . ?
C01V C141 1.393(5) . ?
C81 C83 1.533(5) . ?
C81 C79 1.512(6) . ?
C128 C127 1.400(6) . ?
C128 C130 1.380(6) . ?
C112 C113 1.396(6) . ?
C64 C65 1.391(5) . ?
C64 C66 1.397(5) . ?
C127 C126 1.495(5) . ?
C127 C129 1.394(5) . ?
C102 C153 1.388(5) . ?
C151 C150 1.196(5) . ?
C116 C120 1.508(6) . ?
C67 C65 1.382(5) . ?
C028 C142 1.378(5) . ?
C108 C113 1.397(6) . ?
C130 C132 1.394(5) . ?
C141 C02E 1.394(5) . ?
C120 C121 1.536(5) . ?
C120 C117 1.509(6) . ?
C02E C138 1.535(5) . ?
C02E C142 1.400(5) . ?
C02F C133 1.509(6) . ?
C115 C117 1.329(6) . ?
C115 C02U 1.503(6) . ?
C138 C137 1.513(6) . ?
C121 C122 1.391(5) . ?
C121 C123 1.393(6) . ?
C107 C113 1.446(5) . ?
C132 C133 1.532(5) . ?
C132 C131 1.386(6) . ?
C126 C125 1.391(6) . ?
C126 C124 1.400(6) . ?
C122 C124 1.385(6) . ?
C123 C125 1.390(6) . ?
C131 C129 1.398(6) . ?

loop_
_geom_torsion_atom_site_label_1
_geom_torsion_atom_site_label_2
_geom_torsion_atom_site_label_3
_geom_torsion_atom_site_label_4
_geom_torsion
_geom_torsion_site_symmetry_1
_geom_torsion_site_symmetry_2
_geom_torsion_site_symmetry_3
_geom_torsion_site_symmetry_4
_geom_torsion_publ_flag
O15 C75 C00G C155 147.3(3) . . . . ?
O15 C75 C00G C73 -33.6(5) . . . . ?
O15 C75 C77 C80 -131.5(4) . . . . ?
O15 C75 C78 C79 126.4(4) . . . . ?
O13 C138 C137 C136 124.0(4) . . . . ?
O16 C01F C61 C60 -134.9(4) . . . . ?
O16 C01F C64 C65 -33.4(5) . . . . ?
O16 C01F C64 C66 150.9(4) . . . . ?
O11 C120 C121 C122 -179.0(4) . . . . ?
O11 C120 C121 C123 3.1(5) . . . . ?
O11 C120 C117 C115 -127.5(4) . . . . ?
O14 C81 C83 C85 -36.5(5) . . . . ?
O14 C81 C83 C84 148.2(4) . . . . ?
O14 C81 C79 C78 -135.0(4) . . . . ?
C75 C00G C155 C72 -179.5(3) . . . . ?
C75 C00G C73 C71 179.0(3) . . . . ?
C75 C77 C80 C81 -0.3(6) . . . . ?
C75 C78 C79 C81 0.9(6) . . . . ?
C95 C94 C99 C98 -0.2(6) . . . . ?
C95 C44 C45 C148 21.8(4) . . . . ?
C95 C96 C97 C98 1.1(6) . . . . ?
C95 C96 C97 C106 -168.8(4) . . . . ?
C00G C75 C77 C80 112.5(4) . . . . ?
C00G C75 C78 C79 -111.0(4) . . . . ?
C00G C155 C72 C70 0.1(6) . . . . ?
C94 C95 C44 C45 66.9(4) . . . . ?
C94 C95 C96 C97 -14.8(6) . . . . ?
C90 C86 C85 C83 -1.0(6) . . . . ?
C00K C02F C133 O12 126.7(4) . . . . ?
C00K C02F C133 C136 5.1(5) . . . . ?
C00K C02F C133 C132 -116.8(4) . . . . ?
C00K C138 C137 C136 7.5(5) . . . . ?
C00M C146 C147 C148 -0.3(6) . . . . ?
C00M C146 C01R C144 -15(3) . . . . ?
C00M C00Q C149 C148 -0.1(6) . . . . ?
C00M C00Q C149 C151 -169.9(4) . . . . ?
C00M C00W C01S C98 22.8(4) . . . . ?
C146 C00M C00Q C149 -14.5(5) . . . . ?
C146 C00M C00W C01S 64.1(4) . . . . ?
C146 C147 C148 C149 -14.4(6) . . . . ?
C146 C147 C148 C45 151.4(4) . . . . ?
C77 C75 C00G C155 -100.5(4) . . . . ?
C77 C75 C00G C73 78.6(4) . . . . ?
C77 C75 C78 C79 11.7(5) . . . . ?
C77 C80 C81 O14 135.3(4) . . . . ?
C77 C80 C81 C83 -107.4(4) . . . . ?
C77 C80 C81 C79 12.7(5) . . . . ?
C69 C68 C66 C64 -0.4(6) . . . . ?
C69 C67 C65 C64 0.1(6) . . . . ?
C00Q C00M C146 C147 14.7(5) . . . . ?
C00Q C00M C146 C01R -176.3(3) . . . . ?
C00Q C00M C00W C01S -103.0(4) . . . . ?
C00Q C149 C148 C147 14.6(6) . . . . ?
C00Q C149 C148 C45 -151.0(4) . . . . ?
C86 C90 C87 C84 2.8(6) . . . . ?
C86 C85 C83 C84 4.1(6) . . . . ?
C86 C85 C83 C81 -171.3(4) . . . . ?
C147 C146 C01R C144 154(2) . . . . ?
C147 C148 C45 C44 -97.6(4) . . . . ?
C93 C94 C99 C98 -167.2(4) . . . . ?
C155 C00G C73 C71 -1.9(6) . . . . ?
C155 C72 C70 C71 -1.1(6) . . . . ?
C155 C72 C70 C69 177.2(4) . . . . ?
C00W C00M C146 C147 -152.7(4) . . . . ?
C00W C00M C146 C01R 16.3(5) . . . . ?
C00W C00M C00Q C149 153.1(4) . . . . ?
C68 C69 C70 C71 -157.6(4) . . . . ?
C68 C69 C70 C72 24.2(6) . . . . ?
C68 C69 C67 C65 -0.2(6) . . . . ?
C101 C154 C019 O17 -48.5(5) . . . . ?
C101 C154 C019 C60 -168.4(3) . . . . ?
C101 C154 C019 C57 69.0(4) . . . . ?
C101 C154 C102 C153 -2.6(6) . . . . ?
C57 C58 C01F O16 133.4(4) . . . . ?
C57 C58 C01F C61 10.3(5) . . . . ?
C57 C58 C01F C64 -110.0(4) . . . . ?
C110 C109 C108 C113 0.7(6) . . . . ?
C110 C111 C112 C113 1.7(6) . . . . ?
C143 C01V C141 C02E 2.1(6) . . . . ?
C143 C028 C142 C02E 2.4(6) . . . . ?
C149 C148 C45 C44 67.7(4) . . . . ?
C154 C101 C103 C152 0.7(6) . . . . ?
C154 C102 C153 C152 0.0(6) . . . . ?
C58 C57 C019 O17 -135.3(4) . . . . ?
C58 C57 C019 C60 -12.7(5) . . . . ?
C58 C57 C019 C154 110.3(4) . . . . ?
C58 C01F C61 C60 -12.2(5) . . . . ?
C58 C01F C64 C65 -152.8(4) . . . . ?
C58 C01F C64 C66 31.5(5) . . . . ?
C44 C95 C94 C93 15.4(5) . . . . ?
C44 C95 C94 C99 -152.0(4) . . . . ?
C44 C95 C96 C97 151.7(4) . . . . ?
C019 C60 C61 C01F 1.7(6) . . . . ?
C019 C57 C58 C01F 2.2(6) . . . . ?
C019 C154 C102 C153 171.8(4) . . . . ?
C70 C71 C73 C00G 0.9(6) . . . . ?
C70 C69 C68 C66 -175.6(4) . . . . ?
C70 C69 C67 C65 175.8(4) . . . . ?
C78 C75 C00G C155 23.5(5) . . . . ?
C78 C75 C00G C73 -157.4(3) . . . . ?
C78 C75 C77 C80 -12.0(5) . . . . ?
C96 C95 C94 C93 -178.2(3) . . . . ?
C96 C95 C94 C99 14.3(5) . . . . ?
C96 C95 C44 C45 -99.1(4) . . . . ?
C73 C00G C155 C72 1.4(6) . . . . ?
C73 C71 C70 C69 -177.7(4) . . . . ?
C73 C71 C70 C72 0.6(6) . . . . ?
C99 C98 C97 C106 -176.6(4) . . . . ?
C99 C98 C97 C96 13.1(5) . . . . ?
C99 C98 C01S C00W -100.5(4) . . . . ?
C01F C64 C65 C67 -176.0(4) . . . . ?
C01F C64 C66 C68 176.1(4) . . . . ?
C97 C98 C99 C94 -13.4(6) . . . . ?
C97 C98 C01S C00W 64.3(4) . . . . ?
C144 C143 C01V C141 177.2(4) . . . . ?
C144 C143 C028 C142 -179.5(4) . . . . ?
C61 C60 C019 O17 133.4(4) . . . . ?
C61 C60 C019 C57 10.7(5) . . . . ?
C61 C60 C019 C154 -109.3(4) . . . . ?
C61 C01F C64 C65 84.8(4) . . . . ?
C61 C01F C64 C66 -91.0(4) . . . . ?
C103 C152 C153 C102 3.0(6) . . . . ?
C103 C101 C154 C019 -172.2(4) . . . . ?
C103 C101 C154 C102 2.3(6) . . . . ?
C114 C116 C120 O11 127.0(4) . . . . ?
C114 C116 C120 C121 -116.8(4) . . . . ?
C114 C116 C120 C117 4.1(5) . . . . ?
C109 C110 C111 C112 -3.1(6) . . . . ?
C109 C110 C02U O10 -47.7(4) . . . . ?
C109 C110 C02U C114 69.4(4) . . . . ?
C109 C110 C02U C115 -168.0(3) . . . . ?
C109 C108 C113 C112 -2.0(6) . . . . ?
C109 C108 C113 C107 175.3(4) . . . . ?
C80 C81 C83 C85 -155.9(4) . . . . ?
C80 C81 C83 C84 28.7(5) . . . . ?
C80 C81 C79 C78 -13.0(5) . . . . ?
C92 C90 C86 C85 174.1(4) . . . . ?
C92 C90 C87 C84 -173.9(4) . . . . ?
C01R C146 C147 C148 -168.8(4) . . . . ?
C01S C98 C99 C94 151.8(4) . . . . ?
C01S C98 C97 C106 18.0(5) . . . . ?
C01S C98 C97 C96 -152.3(4) . . . . ?
C111 C110 C109 C108 1.9(6) . . . . ?
C111 C110 C02U O10 137.5(4) . . . . ?
C111 C110 C02U C114 -105.4(4) . . . . ?
C111 C110 C02U C115 17.2(5) . . . . ?
C111 C112 C113 C108 0.9(6) . . . . ?
C111 C112 C113 C107 -176.6(4) . . . . ?
C01V C143 C028 C142 -0.4(6) . . . . ?
C01V C141 C02E C138 -176.6(3) . . . . ?
C01V C141 C02E C142 -0.1(6) . . . . ?
C128 C127 C126 C125 153.2(4) . . . . ?
C128 C127 C126 C124 -24.1(6) . . . . ?
C128 C127 C129 C131 -0.8(6) . . . . ?
C128 C130 C132 C133 177.8(4) . . . . ?
C128 C130 C132 C131 -2.1(6) . . . . ?
C64 C01F C61 C60 110.6(4) . . . . ?
C127 C128 C130 C132 1.4(7) . . . . ?
C127 C126 C125 C123 -175.8(4) . . . . ?
C127 C126 C124 C122 175.3(4) . . . . ?
C102 C154 C019 O17 137.2(4) . . . . ?
C102 C154 C019 C60 17.2(5) . . . . ?
C102 C154 C019 C57 -105.3(4) . . . . ?
C87 C90 C86 C85 -2.4(6) . . . . ?
C87 C84 C83 C85 -3.7(6) . . . . ?
C87 C84 C83 C81 171.7(4) . . . . ?
C151 C149 C148 C147 -175.3(4) . . . . ?
C151 C149 C148 C45 19.1(6) . . . . ?
C116 C114 C02U O10 -132.5(4) . . . . ?
C116 C114 C02U C110 114.5(4) . . . . ?
C116 C114 C02U C115 -8.9(5) . . . . ?
C116 C120 C121 C122 62.6(5) . . . . ?
C116 C120 C121 C123 -115.3(4) . . . . ?
C116 C120 C117 C115 -4.8(5) . . . . ?
C83 C84 C87 C90 0.3(6) . . . . ?
C83 C81 C79 C78 109.6(4) . . . . ?
C79 C81 C83 C85 81.9(4) . . . . ?
C79 C81 C83 C84 -93.5(4) . . . . ?
C67 C69 C68 C66 0.4(6) . . . . ?
C67 C69 C70 C71 26.5(5) . . . . ?
C67 C69 C70 C72 -151.7(4) . . . . ?
C028 C143 C01V C141 -1.8(6) . . . . ?
C130 C128 C127 C126 179.2(4) . . . . ?
C130 C128 C127 C129 0.1(6) . . . . ?
C130 C132 C133 O12 175.6(4) . . . . ?
C130 C132 C133 C136 -67.0(5) . . . . ?
C130 C132 C133 C02F 56.0(5) . . . . ?
C130 C132 C131 C129 1.4(6) . . . . ?
C65 C64 C66 C68 0.3(6) . . . . ?
C141 C02E C138 O13 -36.2(5) . . . . ?
C141 C02E C138 C00K 77.7(4) . . . . ?
C141 C02E C138 C137 -159.8(3) . . . . ?
C141 C02E C142 C028 -2.2(6) . . . . ?
C120 C121 C122 C124 -177.1(4) . . . . ?
C120 C121 C123 C125 176.5(4) . . . . ?
C02E C138 C137 C136 -113.5(4) . . . . ?
C02F C00K C138 O13 -128.2(4) . . . . ?
C02F C00K C138 C02E 114.7(4) . . . . ?
C02F C00K C138 C137 -7.5(5) . . . . ?
C150 C152 C103 C101 174.2(4) . . . . ?
C150 C152 C153 C102 -174.6(4) . . . . ?
C138 C00K C02F C133 1.4(6) . . . . ?
C138 C02E C142 C028 174.4(4) . . . . ?
C121 C120 C117 C115 115.3(4) . . . . ?
C121 C122 C124 C126 0.9(7) . . . . ?
C121 C123 C125 C126 0.2(7) . . . . ?
C117 C120 C121 C122 -59.5(5) . . . . ?
C117 C120 C121 C123 122.6(4) . . . . ?
C117 C115 C02U O10 131.5(4) . . . . ?
C117 C115 C02U C110 -111.9(4) . . . . ?
C117 C115 C02U C114 8.2(5) . . . . ?
C137 C136 C133 O12 -127.7(4) . . . . ?
C137 C136 C133 C02F -5.0(5) . . . . ?
C137 C136 C133 C132 116.8(4) . . . . ?
C153 C152 C103 C101 -3.3(6) . . . . ?
C66 C64 C65 C67 -0.1(6) . . . . ?
C132 C131 C129 C127 0.0(6) . . . . ?
C133 C136 C137 C138 -1.4(6) . . . . ?
C133 C132 C131 C129 -178.5(4) . . . . ?
C126 C127 C129 C131 -179.9(4) . . . . ?
C02U C110 C109 C108 -173.0(3) . . . . ?
C02U C110 C111 C112 171.8(4) . . . . ?
C02U C114 C116 C120 3.0(6) . . . . ?
C02U C115 C117 C120 -1.6(6) . . . . ?
C62 O17 C019 C60 -61.4(4) . . . . ?
C62 O17 C019 C57 62.0(4) . . . . ?
C62 O17 C019 C154 177.3(3) . . . . ?
C122 C121 C123 C125 -1.4(6) . . . . ?
C123 C121 C122 C124 0.8(7) . . . . ?
C131 C132 C133 O12 -4.6(5) . . . . ?
C131 C132 C133 C136 112.8(4) . . . . ?
C131 C132 C133 C02F -124.1(4) . . . . ?
C63 O16 C01F C58 -63.4(4) . . . . ?
C63 O16 C01F C61 60.0(4) . . . . ?
C63 O16 C01F C64 176.0(4) . . . . ?
C125 C126 C124 C122 -2.1(7) . . . . ?
C76 O15 C75 C00G -63.3(4) . . . . ?
C76 O15 C75 C77 -179.2(3) . . . . ?
C76 O15 C75 C78 61.2(4) . . . . ?
C124 C126 C125 C123 1.5(6) . . . . ?
C142 C02E C138 O13 147.4(4) . . . . ?
C142 C02E C138 C00K -98.7(4) . . . . ?
C142 C02E C138 C137 23.8(5) . . . . ?
C140 O12 C133 C136 61.9(4) . . . . ?
C140 O12 C133 C02F -61.4(4) . . . . ?
C140 O12 C133 C132 179.8(3) . . . . ?
C129 C127 C126 C125 -27.7(6) . . . . ?
C129 C127 C126 C124 155.0(4) . . . . ?
C119 O11 C120 C116 -56.9(4) . . . . ?
C119 O11 C120 C121 -174.2(3) . . . . ?
C119 O11 C120 C117 66.7(4) . . . . ?
C118 O10 C02U C110 179.4(4) . . . . ?
C118 O10 C02U C114 64.8(4) . . . . ?
C118 O10 C02U C115 -59.0(5) . . . . ?
C82 O14 C81 C80 -64.7(5) . . . . ?
C82 O14 C81 C83 174.5(4) . . . . ?
C82 O14 C81 C79 58.1(5) . . . . ?
C139 O13 C138 C00K -178.1(3) . . . . ?
C139 O13 C138 C02E -61.6(4) . . . . ?
C139 O13 C138 C137 61.5(4) . . . . ?

loop_
_smtbx_masks_void_nr
_smtbx_masks_void_average_x
_smtbx_masks_void_average_y
_smtbx_masks_void_average_z
_smtbx_masks_void_volume
_smtbx_masks_void_count_electrons
_smtbx_masks_void_content
1 0.000 0.000 0.500 137.9 39.7 ?
2 0.253 0.714 -0.106 269.9 80.1 ?
3 0.417 0.609 0.311 46.5 0.0 ?
4 0.583 0.391 0.689 46.5 0.0 ?
5 0.747 0.286 0.106 269.9 80.2 ?
